data_2010846
loop_
_publ_author_name
'Hosomi, Hiroyuki'
'Ohba, Shigeru'
'Ito, Yoshikatsu'

_publ_section_title
;
 Charge-transfer complexes of 4-(dimethylamino)pyridine with 2,4-, 3,4-
 and 3,5-dinitrobenzoic acid
;
_journal_issue 4
_journal_name_full 'Acta Crystallographica Section C'
_journal_page_first e149
_journal_page_last e150
_journal_paper_doi 10.1107/S0108270100003863
_journal_volume 56
_journal_year 2000
_chemical_formula_moiety 'C7 H11 N2 1+, C7 H3 N2 O6 1-'
_chemical_formula_sum 'C14 H14 N4 O6'
_chemical_formula_weight 334.29
_space_group_IT_number 2
_symmetry_cell_setting triclinic
_symmetry_space_group_name_Hall '-P 1'
_symmetry_space_group_name_H-M 'P -1'
_cell_angle_alpha 107.370(10)
_cell_angle_beta 105.860(10)
_cell_angle_gamma 77.010(10)
_cell_formula_units_Z 2
_cell_length_a 8.7850(10)
_cell_length_b 12.276(2)
_cell_length_c 7.6960(10)
_cell_measurement_reflns_used 25
_cell_measurement_temperature 298.0(10)
_cell_measurement_theta_max 14.9
_cell_measurement_theta_min 12.0
_cell_volume 752.64(19)
_computing_cell_refinement 'MSC/AFC Diffractometer Control Software'
_computing_data_collection
;
MSC/AFC Diffractometer Control Software
(Molecular Structure Corporation, 1993)
;
_computing_data_reduction 'TEXSAN (Molecular Structure Corporation, 1999)'
_computing_publication_material TEXSAN
_computing_structure_refinement 'SHELXL97 (Sheldrick, 1997)'
_computing_structure_solution 'SHELXS97 (Sheldrick, 1997)'
_diffrn_measurement_device_type 'Rigaku AFC-7R'
_diffrn_measurement_method \q-2\q
_diffrn_radiation_type MoK\a
_diffrn_radiation_wavelength .71073
_diffrn_reflns_av_R_equivalents .016
_diffrn_reflns_limit_h_max 11
_diffrn_reflns_limit_h_min -11
_diffrn_reflns_limit_k_max 0
_diffrn_reflns_limit_k_min -16
_diffrn_reflns_limit_l_max 10
_diffrn_reflns_limit_l_min -10
_diffrn_reflns_number 3604
_diffrn_reflns_theta_max 27.5
_diffrn_reflns_theta_min 2.5
_diffrn_standards_decay_% 0
_diffrn_standards_interval_count 150
_diffrn_standards_number 3
_exptl_absorpt_coefficient_mu .118
_exptl_absorpt_correction_type none
_exptl_crystal_colour colourless
_exptl_crystal_density_diffrn 1.475
_exptl_crystal_density_method 'not measured'
_exptl_crystal_description prism
_exptl_crystal_size_max .2
_exptl_crystal_size_mid .2
_exptl_crystal_size_min .1
_refine_diff_density_max .19
_refine_diff_density_min -.17
_refine_ls_extinction_method none
_refine_ls_goodness_of_fit_ref .98
_refine_ls_hydrogen_treatment refall
_refine_ls_number_parameters 273
_refine_ls_number_reflns 3444
_refine_ls_R_factor_gt .050
_refine_ls_shift/su_max .001
_refine_ls_structure_factor_coef Fsqd
_refine_ls_weighting_details 'w = 1/[\s^2^(Fo^2^) + (0.0632P)^2^] where P = (Fo^2^+2Fc^2^)/3'
_refine_ls_weighting_scheme calc
_refine_ls_wR_factor_ref .136
_reflns_number_gt 1740
_reflns_number_total 3444
_reflns_threshold_expression I>2\s(I)
_cod_data_source_file qa0231.cif
_cod_data_source_block I
_cod_original_cell_volume 752.7(2)
_cod_database_code 2010846

loop_
_symmetry_equiv_pos_as_xyz
x,y,z
-x,-y,-z

loop_
_atom_site_label
_atom_site_fract_x
_atom_site_fract_y
_atom_site_fract_z
_atom_site_U_iso_or_equiv
_atom_site_adp_type
_atom_site_calc_flag
_atom_site_refinement_flags
_atom_site_occupancy
_atom_site_disorder_assembly
_atom_site_disorder_group
_atom_site_type_symbol
O1 .0524(3) .1208(2) -.3632(3) .0716(6) Uani d . 1.00 . . O
O2 -.1910(3) .1966(2) -.4609(3) .0763(7) Uani d . 1.00 . . O
O3 -.4670(3) -.0921(2) -.3359(3) .0778(7) Uani d . 1.00 . . O
O4 -.4026(2) -.1117(2) -.0545(3) .0622(5) Uani d . 1.00 . . O
O5 .1313(2) .2701(2) .2011(2) .0583(5) Uani d . 1.00 . . O
O6 .0156(2) .3306(2) -.0564(3) .0667(6) Uani d . 1.00 . . O
N7 -.0873(3) .1508(2) -.3524(3) .0484(5) Uani d . 1.00 . . N
N8 -.3914(3) -.0689(2) -.1744(3) .0520(6) Uani d . 1.00 . . N
N9 .6718(3) .6106(2) .2812(3) .0502(6) Uani d . 1.00 . . N
N10 .3542(3) .3968(2) .2347(3) .0511(6) Uani d . 1.00 . . N
C11 .0345(3) .2670(2) .0466(4) .0429(6) Uani d . 1.00 . . C
C12 -.0723(3) .1736(2) -.0163(3) .0366(5) Uani d . 1.00 . . C
C13 -.1366(3) .1248(2) -.2026(3) .0361(5) Uani d . 1.00 . . C
C14 -.2424(3) .0467(2) -.2590(3) .0406(6) Uani d . 1.00 . . C
C15 -.2814(3) .0157(2) -.1207(3) .0392(6) Uani d . 1.00 . . C
C16 -.2207(3) .0597(2) .0670(3) .0419(6) Uani d . 1.00 . . C
C17 -.1168(3) .1392(2) .1164(3) .0410(6) Uani d . 1.00 . . C
C18 .5685(3) .5405(2) .2642(3) .0417(6) Uani d . 1.00 . . C
C19 .4015(3) .5706(3) .2028(4) .0472(6) Uani d . 1.00 . . C
C20 .3002(3) .4976(3) .1888(4) .0507(7) Uani d . 1.00 . . C
C21 .5115(3) .3651(3) .2942(4) .0512(7) Uani d . 1.00 . . C
C22 .6197(3) .4326(2) .3086(4) .0462(6) Uani d . 1.00 . . C
C23 .6160(6) .7248(3) .2446(6) .0734(10) Uani d . 1.00 . . C
C24 .8446(4) .5770(4) .3415(6) .0661(9) Uani d . 1.00 . . C
H10 .281(4) .348(3) .229(4) .08890(10) Uiso d . 1.00 . . H
H14 -.284(3) .012(2) -.386(3) .04494(8) Uiso d . 1.00 . . H
H16 -.255(3) .039(2) .161(3) .04981(9) Uiso d . 1.00 . . H
H17 -.076(3) .174(2) .248(4) .05210(9) Uiso d . 1.00 . . H
H19 .360(3) .640(2) .173(3) .04818(9) Uiso d . 1.00 . . H
H20 .191(3) .519(2) .145(4) .06200(10) Uiso d . 1.00 . . H
H21 .542(3) .291(3) .324(4) .05970(10) Uiso d . 1.00 . . H
H22 .722(3) .405(2) .346(3) .04577(9) Uiso d . 1.00 . . H
H23A .697(6) .758(4) .254(6) .1416(2) Uiso d . 1.00 . . H
H23B .557(5) .772(4) .343(6) .1366(2) Uiso d . 1.00 . . H
H23C .539(5) .723(4) .122(6) .1184(2) Uiso d . 1.00 . . H
H24A .874(4) .575(3) .465(5) .08290(10) Uiso d . 1.00 . . H
H24B .879(5) .501(5) .261(6) .1448(2) Uiso d . 1.00 . . H
H24C .895(5) .624(4) .309(6) .1240(2) Uiso d . 1.00 . . H

loop_
_atom_site_aniso_label
_atom_site_aniso_U_11
_atom_site_aniso_U_22
_atom_site_aniso_U_33
_atom_site_aniso_U_12
_atom_site_aniso_U_13
_atom_site_aniso_U_23
O1 .0620(10) .092(2) .0780(10) -.0170(10) .0330(10) .0260(10)
O2 .0810(10) .107(2) .0490(10) -.0150(10) .0040(10) .0400(10)
O3 .0780(10) .091(2) .0660(10) -.0550(10) -.0090(10) .0130(10)
O4 .0680(10) .0520(10) .0790(10) -.0207(10) .0270(10) .0170(10)
O5 .0580(10) .0740(10) .0450(10) -.0380(10) -.0002(9) .0079(9)
O6 .0750(10) .0540(10) .0760(10) -.0300(10) -.0030(10) .0270(10)
N7 .0570(10) .0530(10) .0390(10) -.0210(10) .0100(10) .0080(10)
N8 .0480(10) .0470(10) .062(2) -.0180(10) .0100(10) .0090(10)
N9 .0530(10) .0480(10) .0520(10) -.0180(10) .0120(10) .0080(10)
N10 .0520(10) .0520(10) .0470(10) -.0230(10) .0040(10) .0050(10)
C11 .0380(10) .0410(10) .0490(10) -.0140(10) .0110(10) .0040(10)
C12 .0320(10) .0360(10) .0390(10) -.0070(10) .0083(10) .0040(10)
C13 .0340(10) .0380(10) .0360(10) -.0050(10) .0083(10) .0090(10)
C14 .0380(10) .0440(10) .0360(10) -.0150(10) .0010(10) .0060(10)
C15 .0330(10) .0380(10) .0480(10) -.0120(10) .0070(10) .0100(10)
C16 .0380(10) .049(2) .0430(10) -.0130(10) .0100(10) .0130(10)
C17 .0400(10) .0460(10) .0350(10) -.0100(10) .0080(10) .0040(10)
C18 .0460(10) .0430(10) .0320(10) -.0130(10) .0080(10) .0020(10)
C19 .049(2) .045(2) .0450(10) -.0100(10) .0070(10) .0080(10)
C20 .041(2) .062(2) .0430(10) -.0130(10) .0040(10) .0070(10)
C21 .059(2) .043(2) .049(2) -.0170(10) .0030(10) .0100(10)
C22 .042(2) .045(2) .0480(10) -.0120(10) .0050(10) .0090(10)
C23 .090(3) .054(2) .085(3) -.027(2) .021(2) .018(2)
C24 .049(2) .085(3) .068(2) -.028(2) .007(2) .017(2)

loop_
_atom_type_symbol
_atom_type_description
_atom_type_scat_dispersion_real
_atom_type_scat_dispersion_imag
_atom_type_scat_source
C C .003 .002
;International Tables for Crystallography
(1992, Vol. C)
;
H H .000 .000
;International Tables for Crystallography
(1992, Vol. C)
;
N N .006 .003
;International Tables for Crystallography
(1992, Vol. C)
;
O O .011 .006
;International Tables for Crystallography
(1992, Vol. C)
;

loop_
_geom_angle_atom_site_label_1
_geom_angle_atom_site_label_2
_geom_angle_atom_site_label_3
_geom_angle
_geom_angle_publ_flag
O1 N7 O2 124.7(3) yes
O1 N7 C13 117.9(2) no
O2 N7 C13 117.3(2) no
O3 N8 O4 123.7(3) yes
O3 N8 C15 118.1(3) no
O4 N8 C15 118.2(2) no
C18 N9 C23 121.3(3) no
C18 N9 C24 121.3(3) no
C23 N9 C24 117.3(3) no
C20 N10 C21 119.8(3) no
C20 N10 H10 120(2) no
C21 N10 H10 120(2) no
O5 C11 O6 127.4(3) yes
O5 C11 C12 115.2(3) no
O6 C11 C12 117.4(2) no
C11 C12 C13 123.3(3) no
C11 C12 C17 119.5(2) no
C13 C12 C17 117.1(2) no
N7 C13 C12 120.5(2) no
N7 C13 C14 116.2(2) no
C12 C13 C14 123.3(3) no
C13 C14 C15 116.9(2) no
C13 C14 H14 123(2) no
C15 C14 H14 120(2) no
N8 C15 C14 118.8(2) no
N8 C15 C16 118.2(3) no
C14 C15 C16 123.0(2) no
C15 C16 C17 117.8(3) no
C15 C16 H16 121.0(10) no
C17 C16 H16 121.0(10) no
C12 C17 C16 121.9(2) no
C12 C17 H17 119(2) no
C16 C17 H17 119(2) no
N9 C18 C19 122.1(3) no
N9 C18 C22 122.1(2) no
C19 C18 C22 115.7(3) no
C18 C19 C20 120.5(3) no
C18 C19 H19 120(2) no
C20 C19 H19 119(2) no
N10 C20 C19 121.6(2) no
N10 C20 H20 120(2) no
C19 C20 H20 118(2) no
N10 C21 C22 121.8(3) no
N10 C21 H21 115(2) no
C22 C21 H21 123(2) no
C18 C22 C21 120.5(2) no
C18 C22 H22 123(2) no
C21 C22 H22 117(2) no
N9 C23 H23A 110(3) no
N9 C23 H23B 107(3) no
N9 C23 H23C 113(2) no
H23A C23 H23B 108(4) no
H23A C23 H23C 111(4) no
H23B C23 H23C 107(3) no
N9 C24 H24A 112(2) no
N9 C24 H24B 110(2) no
N9 C24 H24C 108(2) no
H24A C24 H24B 110(4) no
H24A C24 H24C 115(3) no
H24B C24 H24C 101(4) no

loop_
_geom_bond_atom_site_label_1
_geom_bond_atom_site_label_2
_geom_bond_site_symmetry_1
_geom_bond_site_symmetry_2
_geom_bond_distance
_geom_bond_publ_flag
O1 N7 . . 1.218(3) yes
O2 N7 . . 1.215(3) yes
O3 N8 . . 1.220(3) yes
O4 N8 . . 1.225(4) yes
O5 C11 . . 1.254(3) yes
O6 C11 . . 1.227(4) yes
N7 C13 . . 1.475(4) no
N8 C15 . . 1.470(4) no
N9 C18 . . 1.342(4) no
N9 C23 . . 1.461(5) no
N9 C24 . . 1.462(4) no
N10 C20 . . 1.338(4) no
N10 C21 . . 1.337(3) no
N10 H10 . . .95(4) no
C11 C12 . . 1.527(4) no
C12 C13 . . 1.390(3) no
C12 C17 . . 1.387(4) no
C13 C14 . . 1.379(4) no
C14 C15 . . 1.377(4) no
C14 H14 . . .95(2) no
C15 C16 . . 1.380(3) no
C16 C17 . . 1.386(4) no
C16 H16 . . .97(3) no
C17 H17 . . .97(2) no
C18 C19 . . 1.412(3) no
C18 C22 . . 1.411(4) no
C19 C20 . . 1.361(5) no
C19 H19 . . .92(3) no
C20 H20 . . .93(3) no
C21 C22 . . 1.358(5) no
C21 H21 . . .96(3) no
C22 H22 . . .89(2) no
C23 H23A . . .87(6) no
C23 H23B . . 1.00(5) no
C23 H23C . . 1.00(4) no
C24 H24A . . .92(4) no
C24 H24B . . .99(5) no
C24 H24C . . .92(6) no

loop_
_geom_hbond_atom_site_label_D
_geom_hbond_atom_site_label_H
_geom_hbond_atom_site_label_A
_geom_hbond_distance_DH
_geom_hbond_distance_HA
_geom_hbond_distance_DA
_geom_hbond_angle_DHA
N10 H10 O5 .95(4) 1.73(4) 2.677(4) 173(3)

loop_
_cod_related_entry_id
_cod_related_entry_database
_cod_related_entry_code
1 ChemSpider 21135807
